data_9004665
loop_
_publ_author_name
'Hughes, J. M.'
'Cureton, F. E.'
'Marty, J.'
'Gault, R. A.'
'Gunter, M. E.'
'Campana, C. F.'
'Rakovan, J. F.'
'Sommer, A. J.'
'Brueseke, M. E.'

_publ_section_title
;Dickthomssenite, Mg(V2O6).7H2O, a new mineral species from the Firefly-Pigmay
 mine, Utah: Descriptive mineralogy and arrangement of atoms Locality:
 Firefly-Pigmay mine, Utah, USA
;
_journal_name_full 'The Canadian Mineralogist'
_journal_page_first 1691
_journal_page_last 1700
_journal_paper_doi 10.2113/gscanmin.39.6.1691
_journal_volume 39
_journal_year 2001
_chemical_compound_source 'Firefly-Pigmay mine, Utah, USA'
_chemical_formula_sum 'H14 Mg O13 V2'
_chemical_name_mineral Dickthomssenite
_space_group_IT_number 15
_symmetry_space_group_name_Hall '-C 2yc'
_symmetry_space_group_name_H-M 'C 1 2/c 1'
_cell_angle_alpha 90
_cell_angle_beta 97.602
_cell_angle_gamma 90
_cell_formula_units_Z 16
_cell_length_a 38.954
_cell_length_b 7.2010
_cell_length_c 16.3465
_cell_volume 4545.019
_database_code_amcsd 0005758
_exptl_crystal_density_diffrn 2.036
_cod_original_cell_volume 4545.020
_cod_original_formula_sum 'V2 Mg O13 H14'
_cod_database_code 9004665

loop_
_space_group_symop_operation_xyz
x,y,z
1/2+x,1/2+y,z
x,-y,1/2+z
1/2+x,1/2-y,1/2+z
-x,y,1/2-z
1/2-x,1/2+y,1/2-z
-x,-y,-z
1/2-x,1/2-y,-z

loop_
_atom_site_label
_atom_site_fract_x
_atom_site_fract_y
_atom_site_fract_z
_atom_site_U_iso_or_equiv
_atom_site_type_symbol
_atom_site_attached_hydrogens
V1 0.15060 0.11630 0.21010 0.00800 V 0
V2 0.09910 0.36730 0.29120 0.00900 V 0
V3 0.15180 0.61700 0.21170 0.00900 V 0
V4 0.09870 0.86610 0.29040 0.00900 V 0
Mg1 0.12550 0.62380 0.00180 0.01900 Mg 0
Mg2 0.00000 0.50000 0.00000 0.02100 Mg 0
Mg3 0.75000 0.75000 0.50000 0.02200 Mg 0
O1 0.11320 0.11760 0.28330 0.02000 O 0
O2 0.13640 0.36880 0.21840 0.01900 O 0
O3 0.11570 0.61800 0.29060 0.01600 O 0
O4 0.13460 0.86630 0.21170 0.01600 O 0
O5 0.18950 0.11200 0.26050 0.02300 O 0
O6 0.15470 0.12530 0.10950 0.01800 O 0
O7 0.06070 0.37440 0.23880 0.02200 O 0
O8 0.09300 0.63500 -0.10860 0.01500 O 0
O9 0.18960 0.62490 0.26530 0.02300 O 0
O10 0.15810 0.61540 0.11190 0.01500 O 0
O11 0.06040 0.85820 0.23770 0.02400 O 0
O12 0.09370 0.87540 0.39030 0.02200 O 0
Ow13 0.14350 0.89420 -0.02060 0.02600 O 0
H13A 0.12500 0.95760 -0.02370 0.03100 H 0
H13B 0.15530 0.94120 0.02180 0.03100 H 0
Ow14 0.09000 0.74740 0.06750 0.03600 O 0
H14A 0.09640 0.73130 0.11880 0.04400 H 0
H14B 0.08470 0.85430 0.04770 0.04400 H 0
Ow15 0.10620 0.35630 0.01910 0.02500 O 0
H15A 0.11130 0.28980 -0.02050 0.02900 H 0
H15B 0.09540 0.28690 0.04920 0.02900 H 0
Ow16 0.16070 0.49480 -0.06460 0.03800 O 0
H16A 0.16210 0.55050 -0.10980 0.04500 H 0
H16B 0.18070 0.49200 -0.03670 0.04500 H 0
Ow17 -0.02640 0.50350 0.09970 0.02500 O 0
H17A -0.03320 0.61360 0.10720 0.03000 H 0
H17B -0.01310 0.46630 0.14200 0.03000 H 0
Ow18 0.04160 0.39220 0.07150 0.04000 O 0
H18A 0.03520 0.29580 0.09530 0.04800 H 0
H18B 0.05720 0.36340 0.04210 0.04800 H 0
Ow19 -0.01880 0.23060 -0.02670 0.03000 O 0
H19A -0.00560 0.16000 0.00520 0.03600 H 0
H19B -0.03320 0.15810 -0.05420 0.03600 H 0
Ow20 0.77620 0.75230 0.40150 0.02800 O 0
H20A 0.77230 0.66770 0.36520 0.03400 H 0
H20B 0.78030 0.86330 0.38780 0.03400 H 0
Ow21 0.79180 0.85660 0.57340 0.03900 O 0
H21A 0.79660 0.96560 0.55860 0.04600 H 0
H21B 0.80970 0.79110 0.56970 0.04600 H 0
Ow22 0.76800 0.48020 0.52710 0.03000 O 0
H22A 0.75610 0.40640 0.49410 0.03600 H 0
H22B 0.78290 0.41020 0.55460 0.03600 H 0
Ow23 0.75030 0.41610 0.24750 0.02400 O 0
H23A 0.76840 0.48010 0.24400 0.02900 H 0
H23B 0.74250 0.36570 0.20180 0.02900 H 0
Ow24 0.77480 0.25160 0.39740 0.03000 O 0
H24A 0.76140 0.18110 0.42040 0.03600 H 0
H24B 0.79560 0.21690 0.39650 0.03600 H 0
Ow25 0.97550 0.00190 0.60150 0.02800 O 0
H25A 0.95470 0.03930 0.60050 0.03400 H 0
H25B 0.98870 0.07260 0.57820 0.03400 H 0
Ow26 0.00000 0.33820 0.75000 0.02600 O 0
H26 0.98140 0.30700 0.76820 0.03100 H 0
Ow27 0.00000 0.83070 0.75000 0.03000 O 0
H27 0.99260 0.88330 0.70450 0.03600 H 0

loop_
_cod_changelog_entry_id
_cod_changelog_entry_author
_cod_changelog_entry_date
_cod_changelog_entry_text
1
;cod-tools version 3.8.0
Id: cif_guess_AMCSD_atom_types 9581 2023-05-17 12:35:41Z saulius
;
2023-05-18T08:41:09+03:00
;Derived atom types and hydrogen counts
from atom names that follow the AMCSD naming convention
(Wat == water, O-H == hydroxyl).
;

loop_
_cod_related_entry_id
_cod_related_entry_database
_cod_related_entry_code
1 AMCSD 0005758
